data_7051826
loop_
_publ_author_name
'Nogai, Stefan D.'
'Schuster, Oliver'
'Bruce, Jocelyn'
'Raubenheimer, Helgard G.'

_publ_section_title
;
 Titanoxycarbene complexes of Ti(iv) with O- and N-donor ligands
;
_journal_issue 3
_journal_name_full 'New Journal of Chemistry'
_journal_page_first 540
_journal_paper_doi 10.1039/b715075j
_journal_volume 32
_journal_year 2008
_chemical_formula_moiety 'C32 H48 Cr2 O18 Ti2'
_chemical_formula_sum 'C32 H48 Cr2 O18 Ti2'
_chemical_formula_weight 920.50
_chemical_name_systematic
;
?
;
_space_group_IT_number 2
_symmetry_cell_setting triclinic
_symmetry_space_group_name_Hall '-P 1'
_symmetry_space_group_name_H-M 'P -1'
_atom_sites_solution_hydrogens geom
_atom_sites_solution_primary direct
_atom_sites_solution_secondary difmap
_audit_creation_method SHELXL-97
_cell_angle_alpha 87.7710(10)
_cell_angle_beta 67.0230(10)
_cell_angle_gamma 70.1630(10)
_cell_formula_units_Z 1
_cell_length_a 10.4677(6)
_cell_length_b 10.9006(6)
_cell_length_c 11.5402(7)
_cell_measurement_reflns_used 4538
_cell_measurement_temperature 213(2)
_cell_measurement_theta_max 2.26
_cell_measurement_theta_min 26.08
_cell_volume 1133.70(11)
_computing_cell_refinement 'SAINT (Bruker, 2002)'
_computing_data_collection 'SMART (Bruker, 2001)'
_computing_data_reduction SAINT
_computing_molecular_graphics SHELXTL-PLUS
_computing_publication_material 'SHELXL-97 (Sheldrick, 1997)'
_computing_structure_refinement 'SHELXL-97 (Sheldrick, 1997)'
_computing_structure_solution 'SHELXS-97 (Sheldrick, 1997)'
_diffrn_ambient_temperature 213(2)
_diffrn_measured_fraction_theta_full 0.976
_diffrn_measured_fraction_theta_max 0.976
_diffrn_measurement_device_type 'Bruker APEX CCD area-detector'
_diffrn_measurement_method \w
_diffrn_radiation_monochromator graphite
_diffrn_radiation_source 'fine-focus sealed tube'
_diffrn_radiation_type MoK\a
_diffrn_radiation_wavelength 0.71073
_diffrn_reflns_av_R_equivalents 0.0147
_diffrn_reflns_av_sigmaI/netI 0.0232
_diffrn_reflns_limit_h_max 12
_diffrn_reflns_limit_h_min -12
_diffrn_reflns_limit_k_max 13
_diffrn_reflns_limit_k_min -13
_diffrn_reflns_limit_l_max 14
_diffrn_reflns_limit_l_min -14
_diffrn_reflns_number 8280
_diffrn_reflns_theta_full 26.11
_diffrn_reflns_theta_max 26.11
_diffrn_reflns_theta_min 1.93
_exptl_absorpt_coefficient_mu 0.870
_exptl_absorpt_correction_T_max 0.8452
_exptl_absorpt_correction_T_min 0.7163
_exptl_absorpt_correction_type multi-scan
_exptl_absorpt_process_details 'SADABS, Blessing, Acta Cryst. A51 (1995) 33-38'
_exptl_crystal_colour orange
_exptl_crystal_density_diffrn 1.348
_exptl_crystal_density_method 'not measured'
_exptl_crystal_description block
_exptl_crystal_F_000 476
_exptl_crystal_size_max 0.30
_exptl_crystal_size_mid 0.20
_exptl_crystal_size_min 0.20
_refine_diff_density_max 0.352
_refine_diff_density_min -0.186
_refine_diff_density_rms 0.049
_refine_ls_extinction_method none
_refine_ls_goodness_of_fit_ref 1.041
_refine_ls_hydrogen_treatment constr
_refine_ls_matrix_type full
_refine_ls_number_parameters 320
_refine_ls_number_reflns 4401
_refine_ls_number_restraints 11
_refine_ls_restrained_S_all 1.043
_refine_ls_R_factor_all 0.0375
_refine_ls_R_factor_gt 0.0333
_refine_ls_shift/su_max 0.001
_refine_ls_shift/su_mean 0.000
_refine_ls_structure_factor_coef Fsqd
_refine_ls_weighting_details 'calc w=1/[\s^2^(Fo^2^)+(0.0583P)^2^+0.1961P] where P=(Fo^2^+2Fc^2^)/3'
_refine_ls_weighting_scheme calc
_refine_ls_wR_factor_gt 0.0924
_refine_ls_wR_factor_ref 0.0961
_reflns_number_gt 3895
_reflns_number_total 4401
_reflns_threshold_expression >2sigma(I)
_cod_data_source_file b715075j.txt
_cod_data_source_block '[{(OC)5Cr=C(Me)OTi(OiPr)2}(OiPr)]2'
_cod_original_sg_symbol_H-M P-1
_cod_database_code 7051826

loop_
_symmetry_equiv_pos_as_xyz
'x, y, z'
'-x, -y, -z'

loop_
_atom_site_label
_atom_site_type_symbol
_atom_site_fract_x
_atom_site_fract_y
_atom_site_fract_z
_atom_site_U_iso_or_equiv
_atom_site_adp_type
_atom_site_occupancy
_atom_site_symmetry_multiplicity
_atom_site_calc_flag
_atom_site_refinement_flags
_atom_site_disorder_assembly
_atom_site_disorder_group
Cr1 Cr 0.16610(3) 0.34833(3) 0.64353(3) 0.04465(11) Uani 1 1 d . B .
Ti1 Ti -0.10638(3) 0.10500(3) 0.94424(3) 0.03597(11) Uani 1 1 d D . .
O2 O 0.2410(3) 0.5718(2) 0.5041(2) 0.1046(8) Uani 1 1 d . . .
O3 O -0.1641(2) 0.5028(2) 0.7523(2) 0.0952(6) Uani 1 1 d . . .
O4 O 0.1519(3) 0.2334(2) 0.41647(18) 0.0949(6) Uani 1 1 d . . .
O5 O 0.4935(2) 0.1911(2) 0.5428(2) 0.1030(7) Uani 1 1 d . . .
O6 O 0.1682(3) 0.44809(19) 0.88438(18) 0.0902(6) Uani 1 1 d . . .
O11 O 0.00266(15) 0.20988(13) 0.83495(12) 0.0457(3) Uani 1 1 d . B .
O21 O 0.04503(13) 0.07715(11) 1.02859(11) 0.0387(3) Uani 1 1 d . . .
O31 O -0.25340(14) 0.20709(14) 1.07862(13) 0.0551(4) Uani 1 1 d D A .
C2 C 0.2119(3) 0.4888(2) 0.5574(2) 0.0664(6) Uani 1 1 d . . .
C3 C -0.0412(3) 0.4451(2) 0.7102(2) 0.0610(5) Uani 1 1 d . . .
C4 C 0.1561(3) 0.2791(2) 0.5018(2) 0.0599(5) Uani 1 1 d . . .
C5 C 0.3699(3) 0.2502(3) 0.5818(2) 0.0628(6) Uani 1 1 d . . .
C6 C 0.1698(3) 0.4097(2) 0.7928(2) 0.0576(5) Uani 1 1 d . . .
C11 C 0.1166(2) 0.19481(18) 0.73313(17) 0.0435(4) Uani 1 1 d . . .
C12 C 0.2067(3) 0.0525(2) 0.6843(2) 0.0725(7) Uani 1 1 d . B .
H12A H 0.1411 0.0062 0.6873 0.109 Uiso 1 1 calc R . .
H12B H 0.2602 0.0136 0.7366 0.109 Uiso 1 1 calc R . .
H12C H 0.2767 0.0461 0.5976 0.109 Uiso 1 1 calc R . .
C22 C 0.0667(3) 0.19027(19) 1.0707(2) 0.0540(5) Uani 1 1 d . . .
H22 H 0.0200 0.2671 1.0337 0.065 Uiso 1 1 calc R B .
C23 C 0.2301(3) 0.1674(3) 1.0199(3) 0.0795(8) Uani 1 1 d . B .
H23A H 0.2773 0.0967 1.0598 0.119 Uiso 1 1 calc R . .
H23B H 0.2441 0.2468 1.0381 0.119 Uiso 1 1 calc R . .
H23C H 0.2739 0.1438 0.9290 0.119 Uiso 1 1 calc R . .
C24 C -0.0116(4) 0.2185(2) 1.2130(2) 0.0744(7) Uani 1 1 d . B .
H24A H -0.1150 0.2288 1.2389 0.112 Uiso 1 1 calc R . .
H24B H -0.0049 0.2986 1.2397 0.112 Uiso 1 1 calc R . .
H24C H 0.0350 0.1462 1.2518 0.112 Uiso 1 1 calc R . .
C32A C -0.4083(4) 0.2875(6) 1.1296(6) 0.065(2) Uani 0.662(8) 1 d PD A 1
H32A H -0.4327 0.3349 1.0617 0.078 Uiso 0.662(8) 1 calc PR A 1
C33A C -0.4342(7) 0.3842(8) 1.2308(9) 0.149(5) Uani 0.662(8) 1 d PD A 1
H33A H -0.3922 0.3389 1.2887 0.223 Uiso 0.662(8) 1 calc PR A 1
H33B H -0.5399 0.4295 1.2765 0.223 Uiso 0.662(8) 1 calc PR A 1
H33C H -0.3873 0.4472 1.1932 0.223 Uiso 0.662(8) 1 calc PR A 1
C34A C -0.4992(5) 0.2062(5) 1.1785(6) 0.0862(17) Uani 0.662(8) 1 d PD A 1
H34A H -0.4737 0.1391 1.1123 0.129 Uiso 0.662(8) 1 calc PR A 1
H34B H -0.6031 0.2604 1.2064 0.129 Uiso 0.662(8) 1 calc PR A 1
H34C H -0.4813 0.1649 1.2494 0.129 Uiso 0.662(8) 1 calc PR A 1
C32B C -0.4062(10) 0.2867(17) 1.119(2) 0.140(11) Uani 0.338(8) 1 d PD A 2
H32B H -0.4485 0.2418 1.0781 0.168 Uiso 0.338(8) 1 calc PR A 2
C33B C -0.4232(11) 0.4136(10) 1.0700(17) 0.138(7) Uani 0.338(8) 1 d PD A 2
H33D H -0.4250 0.4079 0.9870 0.207 Uiso 0.338(8) 1 calc PR A 2
H33E H -0.3406 0.4392 1.0633 0.207 Uiso 0.338(8) 1 calc PR A 2
H33F H -0.5152 0.4784 1.1271 0.207 Uiso 0.338(8) 1 calc PR A 2
C34B C -0.4810(19) 0.290(3) 1.2466(13) 0.26(2) Uani 0.338(8) 1 d PD A 2
H34D H -0.5583 0.2532 1.2625 0.397 Uiso 0.338(8) 1 calc PR A 2
H34E H -0.5251 0.3795 1.2855 0.397 Uiso 0.338(8) 1 calc PR A 2
H34F H -0.4125 0.2379 1.2824 0.397 Uiso 0.338(8) 1 calc PR A 2
O41A O -0.199(2) 0.1002(19) 0.8467(18) 0.049(3) Uani 0.526(14) 1 d PD B 1
C42A C -0.2608(12) 0.1466(19) 0.7551(9) 0.138(6) Uani 0.526(14) 1 d PD B 1
H42A H -0.2986 0.0749 0.7544 0.166 Uiso 0.526(14) 1 calc PR B 1
C43A C -0.3960(10) 0.2479(13) 0.7987(8) 0.130(5) Uani 0.526(14) 1 d PD B 1
H43A H -0.3805 0.3310 0.7862 0.195 Uiso 0.526(14) 1 calc PR B 1
H43B H -0.4498 0.2447 0.8882 0.195 Uiso 0.526(14) 1 calc PR B 1
H43C H -0.4530 0.2391 0.7525 0.195 Uiso 0.526(14) 1 calc PR B 1
C44A C -0.1556(13) 0.1189(14) 0.6285(7) 0.107(4) Uani 0.526(14) 1 d PD B 1
H44A H -0.2064 0.1343 0.5719 0.161 Uiso 0.526(14) 1 calc PR B 1
H44B H -0.0904 0.0279 0.6136 0.161 Uiso 0.526(14) 1 calc PR B 1
H44C H -0.0976 0.1754 0.6129 0.161 Uiso 0.526(14) 1 calc PR B 1
O41B O -0.184(3) 0.098(2) 0.836(2) 0.059(4) Uani 0.474(14) 1 d PD B 2
C42B C -0.2489(11) 0.1004(10) 0.7474(9) 0.066(3) Uani 0.474(14) 1 d PD B 2
H42B H -0.2027 0.0089 0.7068 0.079 Uiso 0.474(14) 1 calc PR B 2
C43B C -0.3996(10) 0.120(2) 0.7996(10) 0.154(7) Uani 0.474(14) 1 d PD B 2
H43D H -0.4391 0.1419 0.8905 0.231 Uiso 0.474(14) 1 calc PR B 2
H43E H -0.4140 0.0407 0.7819 0.231 Uiso 0.474(14) 1 calc PR B 2
H43F H -0.4507 0.1916 0.7629 0.231 Uiso 0.474(14) 1 calc PR B 2
C44B C -0.1942(18) 0.173(2) 0.6463(16) 0.154(8) Uani 0.474(14) 1 d PD B 2
H44D H -0.2487 0.1844 0.5928 0.231 Uiso 0.474(14) 1 calc PR B 2
H44E H -0.0898 0.1256 0.5966 0.231 Uiso 0.474(14) 1 calc PR B 2
H44F H -0.2070 0.2582 0.6805 0.231 Uiso 0.474(14) 1 calc PR B 2

loop_
_atom_site_aniso_label
_atom_site_aniso_U_11
_atom_site_aniso_U_22
_atom_site_aniso_U_33
_atom_site_aniso_U_23
_atom_site_aniso_U_13
_atom_site_aniso_U_12
Cr1 0.04760(19) 0.04348(19) 0.04087(19) 0.00952(13) -0.01471(14) -0.01779(14)
Ti1 0.03466(17) 0.03505(18) 0.03786(18) 0.00687(13) -0.01589(14) -0.01064(13)
O2 0.138(2) 0.0770(13) 0.0825(13) 0.0307(11) -0.0136(13) -0.0571(14)
O3 0.0575(11) 0.0777(13) 0.1239(17) 0.0173(12) -0.0267(11) -0.0044(10)
O4 0.1243(18) 0.1225(17) 0.0644(11) 0.0105(11) -0.0491(12) -0.0617(15)
O5 0.0518(11) 0.1324(19) 0.0985(15) -0.0101(13) -0.0218(10) -0.0088(11)
O6 0.1435(19) 0.0801(12) 0.0665(11) 0.0063(9) -0.0480(12) -0.0556(13)
O11 0.0508(7) 0.0476(7) 0.0421(7) 0.0137(6) -0.0183(6) -0.0228(6)
O21 0.0449(6) 0.0325(6) 0.0446(7) 0.0054(5) -0.0230(6) -0.0148(5)
O31 0.0394(7) 0.0517(8) 0.0545(8) 0.0011(6) -0.0087(6) -0.0042(6)
C2 0.0819(16) 0.0588(13) 0.0538(13) 0.0136(11) -0.0173(12) -0.0318(12)
C3 0.0585(13) 0.0485(12) 0.0692(14) 0.0154(10) -0.0222(11) -0.0160(10)
C4 0.0671(14) 0.0662(14) 0.0513(12) 0.0158(10) -0.0250(11) -0.0288(11)
C5 0.0541(13) 0.0763(15) 0.0529(12) 0.0028(11) -0.0175(10) -0.0210(12)
C6 0.0723(14) 0.0493(12) 0.0543(12) 0.0110(10) -0.0227(11) -0.0288(11)
C11 0.0489(10) 0.0415(10) 0.0419(10) 0.0076(8) -0.0214(8) -0.0146(8)
C12 0.0831(17) 0.0435(12) 0.0655(15) 0.0052(10) -0.0124(13) -0.0124(11)
C22 0.0781(14) 0.0396(10) 0.0655(13) 0.0104(9) -0.0444(12) -0.0283(10)
C23 0.0858(17) 0.0806(17) 0.111(2) 0.0318(16) -0.0576(17) -0.0563(15)
C24 0.118(2) 0.0516(13) 0.0657(15) -0.0017(11) -0.0498(15) -0.0280(13)
C32A 0.040(4) 0.056(5) 0.071(4) 0.008(3) -0.012(3) 0.004(4)
C33A 0.066(3) 0.112(5) 0.197(11) -0.089(6) 0.011(4) -0.010(3)
C34A 0.0391(19) 0.098(3) 0.104(4) 0.012(3) -0.012(2) -0.023(2)
C32B 0.053(12) 0.088(18) 0.19(2) 0.024(14) 0.026(11) -0.003(11)
C33B 0.066(6) 0.078(7) 0.211(17) 0.034(8) -0.019(7) 0.001(5)
C34B 0.094(12) 0.42(5) 0.069(10) 0.082(18) 0.024(8) 0.083(19)
O41A 0.048(3) 0.054(5) 0.062(6) 0.021(4) -0.035(3) -0.024(3)
C42A 0.102(7) 0.215(14) 0.075(6) 0.034(8) -0.059(5) -0.004(7)
C43A 0.088(5) 0.177(10) 0.106(5) 0.019(6) -0.068(5) 0.010(5)
C44A 0.121(7) 0.141(8) 0.052(4) 0.017(4) -0.054(4) -0.015(5)
O41B 0.069(9) 0.076(8) 0.054(5) 0.021(4) -0.040(5) -0.034(6)
C42B 0.090(6) 0.079(4) 0.085(6) 0.041(3) -0.072(5) -0.057(4)
C43B 0.108(7) 0.31(2) 0.138(7) 0.130(10) -0.102(6) -0.134(10)
C44B 0.145(12) 0.26(2) 0.167(13) 0.148(14) -0.120(11) -0.143(15)

loop_
_atom_type_symbol
_atom_type_description
_atom_type_scat_dispersion_real
_atom_type_scat_dispersion_imag
_atom_type_scat_source
C C 0.0033 0.0016 'International Tables Vol C Tables 4.2.6.8 and 6.1.1.4'
H H 0.0000 0.0000 'International Tables Vol C Tables 4.2.6.8 and 6.1.1.4'
Cr Cr 0.3209 0.6236 'International Tables Vol C Tables 4.2.6.8 and 6.1.1.4'
O O 0.0106 0.0060 'International Tables Vol C Tables 4.2.6.8 and 6.1.1.4'
Ti Ti 0.2776 0.4457 'International Tables Vol C Tables 4.2.6.8 and 6.1.1.4'

loop_
_geom_angle_atom_site_label_1
_geom_angle_atom_site_label_2
_geom_angle_atom_site_label_3
_geom_angle
_geom_angle_site_symmetry_1
_geom_angle_site_symmetry_3
_geom_angle_publ_flag
C5 Cr1 C4 90.02(10) . . ?
C5 Cr1 C2 88.96(12) . . ?
C4 Cr1 C2 91.49(10) . . ?
C5 Cr1 C6 90.92(10) . . ?
C4 Cr1 C6 175.92(9) . . ?
C2 Cr1 C6 92.50(10) . . ?
C5 Cr1 C3 178.37(10) . . ?
C4 Cr1 C3 90.73(11) . . ?
C2 Cr1 C3 92.47(11) . . ?
C6 Cr1 C3 88.23(11) . . ?
C5 Cr1 C11 91.00(9) . . ?
C4 Cr1 C11 87.26(9) . . ?
C2 Cr1 C11 178.75(9) . . ?
C6 Cr1 C11 88.75(8) . . ?
C3 Cr1 C11 87.59(9) . . ?
O41B Ti1 O41A 4.8(16) . . ?
O41B Ti1 O31 105.8(9) . . ?
O41A Ti1 O31 101.5(8) . . ?
O41B Ti1 O21 99.2(8) . 2_557 ?
O41A Ti1 O21 99.3(6) . 2_557 ?
O31 Ti1 O21 113.20(6) . 2_557 ?
O41B Ti1 O11 90.0(8) . . ?
O41A Ti1 O11 93.5(7) . . ?
O31 Ti1 O11 109.26(6) . . ?
O21 Ti1 O11 131.86(6) 2_557 . ?
O41B Ti1 O21 162.5(9) . . ?
O41A Ti1 O21 166.7(7) . . ?
O31 Ti1 O21 91.72(6) . . ?
O21 Ti1 O21 73.43(5) 2_557 . ?
O11 Ti1 O21 83.82(5) . . ?
O41B Ti1 Ti1 135.8(8) . 2_557 ?
O41A Ti1 Ti1 136.8(6) . 2_557 ?
O31 Ti1 Ti1 104.74(5) . 2_557 ?
O21 Ti1 Ti1 38.59(3) 2_557 2_557 ?
O11 Ti1 Ti1 109.13(4) . 2_557 ?
O21 Ti1 Ti1 34.84(3) . 2_557 ?
C11 O11 Ti1 139.56(13) . . ?
C22 O21 Ti1 132.83(11) . 2_557 ?
C22 O21 Ti1 119.85(10) . . ?
Ti1 O21 Ti1 106.57(5) 2_557 . ?
C32B O31 C32A 4.8(11) . . ?
C32B O31 Ti1 139.3(10) . . ?
C32A O31 Ti1 143.9(3) . . ?
O2 C2 Cr1 178.9(2) . . ?
O3 C3 Cr1 178.5(2) . . ?
O4 C4 Cr1 178.0(2) . . ?
O5 C5 Cr1 179.1(2) . . ?
O6 C6 Cr1 178.2(2) . . ?
O11 C11 C12 112.73(18) . . ?
O11 C11 Cr1 123.06(14) . . ?
C12 C11 Cr1 124.18(15) . . ?
C11 C12 H12A 109.5 . . ?
C11 C12 H12B 109.5 . . ?
H12A C12 H12B 109.5 . . ?
C11 C12 H12C 109.5 . . ?
H12A C12 H12C 109.5 . . ?
H12B C12 H12C 109.5 . . ?
O21 C22 C23 109.41(18) . . ?
O21 C22 C24 109.82(17) . . ?
C23 C22 C24 114.1(2) . . ?
O21 C22 H22 107.7 . . ?
C23 C22 H22 107.7 . . ?
C24 C22 H22 107.7 . . ?
C22 C23 H23A 109.5 . . ?
C22 C23 H23B 109.5 . . ?
H23A C23 H23B 109.5 . . ?
C22 C23 H23C 109.5 . . ?
H23A C23 H23C 109.5 . . ?
H23B C23 H23C 109.5 . . ?
C22 C24 H24A 109.5 . . ?
C22 C24 H24B 109.5 . . ?
H24A C24 H24B 109.5 . . ?
C22 C24 H24C 109.5 . . ?
H24A C24 H24C 109.5 . . ?
H24B C24 H24C 109.5 . . ?
O31 C32A C34A 110.2(4) . . ?
O31 C32A C33A 107.8(5) . . ?
C34A C32A C33A 111.3(5) . . ?
O31 C32A H32A 109.2 . . ?
C34A C32A H32A 109.2 . . ?
C33A C32A H32A 109.2 . . ?
C34B C32B O31 111.0(14) . . ?
C34B C32B C33B 115.8(19) . . ?
O31 C32B C33B 111.1(10) . . ?
C34B C32B H32B 106.1 . . ?
O31 C32B H32B 106.1 . . ?
C33B C32B H32B 106.1 . . ?
C32B C33B H33D 109.5 . . ?
C32B C33B H33E 109.5 . . ?
H33D C33B H33E 109.5 . . ?
C32B C33B H33F 109.5 . . ?
H33D C33B H33F 109.5 . . ?
H33E C33B H33F 109.5 . . ?
C32B C34B H34D 109.5 . . ?
C32B C34B H34E 109.5 . . ?
H34D C34B H34E 109.5 . . ?
C32B C34B H34F 109.5 . . ?
H34D C34B H34F 109.5 . . ?
H34E C34B H34F 109.5 . . ?
C42A O41A Ti1 155.6(17) . . ?
C43A C42A C44A 125.0(10) . . ?
C43A C42A O41A 116.4(11) . . ?
C44A C42A O41A 114.2(12) . . ?
C43A C42A H42A 97.1 . . ?
C44A C42A H42A 97.1 . . ?
O41A C42A H42A 97.1 . . ?
C42B O41B Ti1 176.3(18) . . ?
C43B C42B C44B 118.9(10) . . ?
C43B C42B O41B 115.6(12) . . ?
C44B C42B O41B 110.2(12) . . ?
C43B C42B H42B 103.3 . . ?
C44B C42B H42B 103.3 . . ?
O41B C42B H42B 103.3 . . ?
C42B C43B H43D 109.5 . . ?
C42B C43B H43E 109.5 . . ?
H43D C43B H43E 109.5 . . ?
C42B C43B H43F 109.5 . . ?
H43D C43B H43F 109.5 . . ?
H43E C43B H43F 109.5 . . ?
C42B C44B H44D 109.5 . . ?
C42B C44B H44E 109.5 . . ?
H44D C44B H44E 109.5 . . ?
C42B C44B H44F 109.5 . . ?
H44D C44B H44F 109.5 . . ?
H44E C44B H44F 109.5 . . ?

loop_
_geom_bond_atom_site_label_1
_geom_bond_atom_site_label_2
_geom_bond_distance
_geom_bond_site_symmetry_2
_geom_bond_publ_flag
Cr1 C5 1.878(2) . ?
Cr1 C4 1.881(2) . ?
Cr1 C2 1.889(2) . ?
Cr1 C6 1.892(2) . ?
Cr1 C3 1.903(2) . ?
Cr1 C11 2.0432(19) . ?
Ti1 O41B 1.751(5) . ?
Ti1 O41A 1.757(5) . ?
Ti1 O31 1.7665(13) . ?
Ti1 O21 1.9227(12) 2_557 ?
Ti1 O11 1.9621(13) . ?
Ti1 O21 2.0992(12) . ?
Ti1 Ti1 3.2258(6) 2_557 ?
O2 C2 1.135(3) . ?
O3 C3 1.128(3) . ?
O4 C4 1.144(3) . ?
O5 C5 1.138(3) . ?
O6 C6 1.143(3) . ?
O11 C11 1.272(2) . ?
O21 C22 1.459(2) . ?
O21 Ti1 1.9227(12) 2_557 ?
O31 C32B 1.427(8) . ?
O31 C32A 1.440(4) . ?
C11 C12 1.508(3) . ?
C12 H12A 0.9700 . ?
C12 H12B 0.9700 . ?
C12 H12C 0.9700 . ?
C22 C23 1.507(4) . ?
C22 C24 1.511(3) . ?
C22 H22 0.9900 . ?
C23 H23A 0.9700 . ?
C23 H23B 0.9700 . ?
C23 H23C 0.9700 . ?
C24 H24A 0.9700 . ?
C24 H24B 0.9700 . ?
C24 H24C 0.9700 . ?
C32A C34A 1.458(8) . ?
C32A C33A 1.484(9) . ?
C32A H32A 0.9900 . ?
C33A H33A 0.9700 . ?
C33A H33B 0.9700 . ?
C33A H33C 0.9700 . ?
C34A H34A 0.9700 . ?
C34A H34B 0.9700 . ?
C34A H34C 0.9700 . ?
C32B C34B 1.372(17) . ?
C32B C33B 1.453(15) . ?
C32B H32B 0.9900 . ?
C33B H33D 0.9700 . ?
C33B H33E 0.9700 . ?
C33B H33F 0.9700 . ?
C34B H34D 0.9700 . ?
C34B H34E 0.9700 . ?
C34B H34F 0.9700 . ?
O41A C42A 1.439(10) . ?
C42A C43A 1.379(11) . ?
C42A C44A 1.411(11) . ?
C42A H42A 0.9900 . ?
C43A H43A 0.9700 . ?
C43A H43B 0.9700 . ?
C43A H43C 0.9700 . ?
C44A H44A 0.9700 . ?
C44A H44B 0.9700 . ?
C44A H44C 0.9700 . ?
O41B C42B 1.428(8) . ?
C42B C43B 1.391(11) . ?
C42B C44B 1.424(11) . ?
C42B H42B 0.9900 . ?
C43B H43D 0.9700 . ?
C43B H43E 0.9700 . ?
C43B H43F 0.9700 . ?
C44B H44D 0.9700 . ?
C44B H44E 0.9700 . ?
C44B H44F 0.9700 . ?

loop_
_geom_torsion_atom_site_label_1
_geom_torsion_atom_site_label_2
_geom_torsion_atom_site_label_3
_geom_torsion_atom_site_label_4
_geom_torsion
_geom_torsion_site_symmetry_1
_geom_torsion_site_symmetry_2
_geom_torsion_site_symmetry_3
_geom_torsion_site_symmetry_4
_geom_torsion_publ_flag
O41B Ti1 O11 C11 -76.9(9) . . . . ?
O41A Ti1 O11 C11 -80.2(7) . . . . ?
O31 Ti1 O11 C11 176.35(18) . . . . ?
O21 Ti1 O11 C11 25.5(2) 2_557 . . . ?
O21 Ti1 O11 C11 86.68(19) . . . . ?
Ti1 Ti1 O11 C11 62.37(19) 2_557 . . . ?
O41B Ti1 O21 C22 121(3) . . . . ?
O41A Ti1 O21 C22 130(3) . . . . ?
O31 Ti1 O21 C22 -57.59(14) . . . . ?
O21 Ti1 O21 C22 -171.31(16) 2_557 . . . ?
O11 Ti1 O21 C22 51.60(13) . . . . ?
Ti1 Ti1 O21 C22 -171.31(16) 2_557 . . . ?
O41B Ti1 O21 Ti1 -67(3) . . . 2_557 ?
O41A Ti1 O21 Ti1 -58(3) . . . 2_557 ?
O31 Ti1 O21 Ti1 113.72(7) . . . 2_557 ?
O21 Ti1 O21 Ti1 0.0 2_557 . . 2_557 ?
O11 Ti1 O21 Ti1 -137.10(7) . . . 2_557 ?
O41B Ti1 O31 C32B -4.7(14) . . . . ?
O41A Ti1 O31 C32B -6.9(13) . . . . ?
O21 Ti1 O31 C32B -112.3(11) 2_557 . . . ?
O11 Ti1 O31 C32B 91.0(11) . . . . ?
O21 Ti1 O31 C32B 175.0(11) . . . . ?
Ti1 Ti1 O31 C32B -152.3(11) 2_557 . . . ?
O41B Ti1 O31 C32A -2.6(10) . . . . ?
O41A Ti1 O31 C32A -4.8(8) . . . . ?
O21 Ti1 O31 C32A -110.3(5) 2_557 . . . ?
O11 Ti1 O31 C32A 93.0(5) . . . . ?
O21 Ti1 O31 C32A 177.1(5) . . . . ?
Ti1 Ti1 O31 C32A -150.2(5) 2_557 . . . ?
C5 Cr1 C2 O2 45(14) . . . . ?
C4 Cr1 C2 O2 -45(14) . . . . ?
C6 Cr1 C2 O2 136(14) . . . . ?
C3 Cr1 C2 O2 -136(14) . . . . ?
C11 Cr1 C2 O2 -43(17) . . . . ?
C5 Cr1 C3 O3 45(10) . . . . ?
C4 Cr1 C3 O3 163(8) . . . . ?
C2 Cr1 C3 O3 -106(8) . . . . ?
C6 Cr1 C3 O3 -13(8) . . . . ?
C11 Cr1 C3 O3 76(8) . . . . ?
C5 Cr1 C4 O4 55(6) . . . . ?
C2 Cr1 C4 O4 144(6) . . . . ?
C6 Cr1 C4 O4 -48(7) . . . . ?
C3 Cr1 C4 O4 -124(6) . . . . ?
C11 Cr1 C4 O4 -36(6) . . . . ?
C4 Cr1 C5 O5 42(17) . . . . ?
C2 Cr1 C5 O5 -49(17) . . . . ?
C6 Cr1 C5 O5 -142(17) . . . . ?
C3 Cr1 C5 O5 160(16) . . . . ?
C11 Cr1 C5 O5 130(17) . . . . ?
C5 Cr1 C6 O6 -170(6) . . . . ?
C4 Cr1 C6 O6 -67(7) . . . . ?
C2 Cr1 C6 O6 101(6) . . . . ?
C3 Cr1 C6 O6 8(6) . . . . ?
C11 Cr1 C6 O6 -79(6) . . . . ?
Ti1 O11 C11 C12 -7.4(3) . . . . ?
Ti1 O11 C11 Cr1 170.57(9) . . . . ?
C5 Cr1 C11 O11 149.56(16) . . . . ?
C4 Cr1 C11 O11 -120.47(17) . . . . ?
C2 Cr1 C11 O11 -122(5) . . . . ?
C6 Cr1 C11 O11 58.66(16) . . . . ?
C3 Cr1 C11 O11 -29.63(17) . . . . ?
C5 Cr1 C11 C12 -32.7(2) . . . . ?
C4 Cr1 C11 C12 57.27(19) . . . . ?
C2 Cr1 C11 C12 55(5) . . . . ?
C6 Cr1 C11 C12 -123.60(19) . . . . ?
C3 Cr1 C11 C12 148.12(19) . . . . ?
Ti1 O21 C22 C23 61.3(2) 2_557 . . . ?
Ti1 O21 C22 C23 -130.12(16) . . . . ?
Ti1 O21 C22 C24 -64.7(2) 2_557 . . . ?
Ti1 O21 C22 C24 103.87(18) . . . . ?
C32B O31 C32A C34A 98(13) . . . . ?
Ti1 O31 C32A C34A 81.7(6) . . . . ?
C32B O31 C32A C33A -140(13) . . . . ?
Ti1 O31 C32A C33A -156.7(5) . . . . ?
C32A O31 C32B C34B -16(12) . . . . ?
Ti1 O31 C32B C34B 149.1(19) . . . . ?
C32A O31 C32B C33B 114(14) . . . . ?
Ti1 O31 C32B C33B -80(2) . . . . ?
O41B Ti1 O41A C42A -70(16) . . . . ?
O31 Ti1 O41A C42A 84(4) . . . . ?
O21 Ti1 O41A C42A -160(4) 2_557 . . . ?
O11 Ti1 O41A C42A -26(4) . . . . ?
O21 Ti1 O41A C42A -104(4) . . . . ?
Ti1 Ti1 O41A C42A -149(3) 2_557 . . . ?
Ti1 O41A C42A C43A -78(4) . . . . ?
Ti1 O41A C42A C44A 80(4) . . . . ?
O41A Ti1 O41B C42B 93(36) . . . . ?
O31 Ti1 O41B C42B 66(31) . . . . ?
O21 Ti1 O41B C42B -176(31) 2_557 . . . ?
O11 Ti1 O41B C42B -44(31) . . . . ?
O21 Ti1 O41B C42B -113(30) . . . . ?
Ti1 Ti1 O41B C42B -162(30) 2_557 . . . ?
Ti1 O41B C42B C43B -94(31) . . . . ?
Ti1 O41B C42B C44B 44(31) . . . . ?
